data_4345879
loop_
_publ_author_name
'Savva, Maria'
'Skordi, Katerina'
'Fournet, Adeline D.'
'Thuijs, Annaliese E.'
'Christou, George'
'Perlepes, Spyros P.'
'Papatriantafyllopoulou, Constantina'
'Tasiopoulos, Anastasios J.'

_publ_section_title
;
 Heterometallic Mn(III)4Ln2 (Ln = Dy, Gd, Tb) Cross-Shaped Clusters and
 Their Homometallic Mn(III)4Mn(II)2 Analogues.
;
_journal_issue 10
_journal_name_full 'Inorganic chemistry'
_journal_page_first 5657
_journal_page_last 5668
_journal_paper_doi 10.1021/acs.inorgchem.7b00191
_journal_volume 56
_journal_year 2017
_chemical_formula_moiety 'C64 H56 Mn6 N12 O14, 4(Cl O4), 4(H2 O)'
_chemical_formula_sum 'C64 H64 Cl4 Mn6 N12 O34'
_chemical_formula_weight 2016.71
_chemical_name_systematic
; 
 ? 
;
_space_group_IT_number 64
_symmetry_cell_setting orthorhombic
_symmetry_space_group_name_Hall '-C 2ac 2'
_symmetry_space_group_name_H-M 'C m c e'
_atom_sites_solution_hydrogens geom
_atom_sites_solution_primary direct
_atom_sites_solution_secondary difmap
_audit_creation_method SHELXL-97
_cell_angle_alpha 90.00
_cell_angle_beta 90.00
_cell_angle_gamma 90.00
_cell_formula_units_Z 4
_cell_length_a 23.3908(18)
_cell_length_b 16.0481(13)
_cell_length_c 21.000(2)
_cell_measurement_reflns_used 3461
_cell_measurement_temperature 100(2)
_cell_measurement_theta_max 25.0608
_cell_measurement_theta_min 3.2858
_cell_volume 7882.9(12)
_computing_cell_refinement 'CrysAlis RED'
_computing_data_collection 'CrysAlis CCD'
_computing_data_reduction 'CrysAlis RED'
_computing_molecular_graphics
;
 DIAMOND (Brandenburg, 2006)
 MERCURY (Bruno et al. 2002)
;
_computing_publication_material 'WINGX (Farrugia, 1999)'
_computing_structure_refinement 'SHELXL-97 (Sheldrick, 1997)'
_computing_structure_solution 'SHELXL-97 (Sheldrick, 1997)'
_diffrn_ambient_temperature 100(2)
_diffrn_detector_area_resol_mean 10.4223
_diffrn_measured_fraction_theta_full 0.997
_diffrn_measured_fraction_theta_max 0.997
_diffrn_measurement_device_type 'SuperNova, Dual, Cu at zero, Atlas'
_diffrn_measurement_method '\w scans'
_diffrn_radiation_monochromator mirror
_diffrn_radiation_source 'SuperNova (Mo) X-ray Source'
_diffrn_radiation_type MoK\a
_diffrn_radiation_wavelength 0.71073
_diffrn_reflns_av_R_equivalents 0.0501
_diffrn_reflns_av_sigmaI/netI 0.0419
_diffrn_reflns_limit_h_max 27
_diffrn_reflns_limit_h_min -11
_diffrn_reflns_limit_k_max 16
_diffrn_reflns_limit_k_min -19
_diffrn_reflns_limit_l_max 14
_diffrn_reflns_limit_l_min -24
_diffrn_reflns_number 10167
_diffrn_reflns_theta_full 25.00
_diffrn_reflns_theta_max 25.00
_diffrn_reflns_theta_min 3.29
_exptl_absorpt_coefficient_mu 1.164
_exptl_absorpt_correction_T_max 1.00000
_exptl_absorpt_correction_T_min 0.77097
_exptl_absorpt_correction_type multi-scan
_exptl_absorpt_process_details 'Empirical absorption correction (CrysAlis RED, Oxford Diffraction)'
_exptl_crystal_colour red
_exptl_crystal_density_diffrn 1.699
_exptl_crystal_density_method 'not measured'
_exptl_crystal_description cubic
_exptl_crystal_F_000 4088
_exptl_crystal_size_max 0.60
_exptl_crystal_size_mid 0.60
_exptl_crystal_size_min 0.60
_refine_diff_density_max 1.101
_refine_diff_density_min -0.840
_refine_diff_density_rms 0.121
_refine_ls_extinction_method none
_refine_ls_goodness_of_fit_ref 1.067
_refine_ls_hydrogen_treatment mixed
_refine_ls_matrix_type full
_refine_ls_number_parameters 327
_refine_ls_number_reflns 3560
_refine_ls_number_restraints 9
_refine_ls_restrained_S_all 1.066
_refine_ls_R_factor_all 0.0742
_refine_ls_R_factor_gt 0.0653
_refine_ls_shift/su_max 0.001
_refine_ls_shift/su_mean 0.000
_refine_ls_structure_factor_coef Fsqd
_refine_ls_weighting_details 'calc w=1/[\s^2^(Fo^2^)+(0.1072P)^2^+35.9342P] where P=(Fo^2^+2Fc^2^)/3'
_refine_ls_weighting_scheme calc
_refine_ls_wR_factor_gt 0.1849
_refine_ls_wR_factor_ref 0.1927
_reflns_number_gt 2975
_reflns_number_total 3560
_reflns_threshold_expression >2sigma(I)
_cod_data_source_file ic7b00191_si_008.cif
_cod_data_source_block shelxl
_cod_original_sg_symbol_H-M 'C mca'
_cod_database_code 4345879

loop_
_symmetry_equiv_pos_as_xyz
'x, y, z'
'-x, -y+1/2, z+1/2'
'x, -y, -z'
'-x+1/2, y, -z+1/2'
'x+1/2, y+1/2, z'
'-x+1/2, -y+1, z+1/2'
'x+1/2, -y+1/2, -z'
'-x+1, y+1/2, -z+1/2'
'-x, -y, -z'
'x, y-1/2, -z-1/2'
'-x, y, z'
'x-1/2, -y, z-1/2'
'-x+1/2, -y+1/2, -z'
'x+1/2, y, -z-1/2'
'-x+1/2, y+1/2, z'
'x, -y+1/2, z-1/2'

loop_
_atom_site_label
_atom_site_type_symbol
_atom_site_fract_x
_atom_site_fract_y
_atom_site_fract_z
_atom_site_U_iso_or_equiv
_atom_site_adp_type
_atom_site_occupancy
_atom_site_symmetry_multiplicity
_atom_site_calc_flag
_atom_site_refinement_flags
Cl1 Cl 1.2500 0.07144(12) 0.2500 0.0450(4) Uani 1 2 d S
Cl2 Cl 1.0000 -0.44424(18) 0.12756(13) 0.1027(11) Uani 1 2 d S
Mn1 Mn 1.0000 -0.25853(6) -0.07945(5) 0.0374(3) Uani 1 2 d S
Mn2 Mn 1.0000 -0.08746(6) -0.00118(4) 0.0272(3) Uani 1 2 d S
Mn3 Mn 1.13389(4) 0.0000 0.0000 0.0294(3) Uani 1 2 d S
O1 O 0.86525(13) -0.09581(18) -0.05252(14) 0.0328(7) Uani 1 1 d .
O2 O 0.94778(12) -0.17028(17) -0.02660(15) 0.0306(7) Uani 1 1 d .
O3 O 1.0000 -0.1964(3) -0.1703(2) 0.0431(11) Uani 1 2 d S
O4 O 1.0000 -0.3723(4) -0.0263(4) 0.104(3) Uani 1 2 d SD
O5 O 1.05257(18) 0.0000 0.0000 0.0307(10) Uani 1 2 d S
O6 O 1.2375(5) -0.0147(6) 0.2349(5) 0.085(3) Uani 0.50 1 d PU
O7 O 1.1886(3) 0.0736(6) 0.2743(4) 0.066(2) Uani 0.50 1 d P
O7A O 1.2501(7) 0.0842(9) 0.3096(7) 0.111(4) Uiso 0.50 1 d P
O8 O 1.2781(6) 0.1240(9) 0.2930(7) 0.110(5) Uani 0.50 1 d P
O9 O 1.0423(7) -0.4170(8) 0.1792(7) 0.128(5) Uani 0.50 1 d P
O10 O 1.0000 -0.5272(5) 0.1392(5) 0.117(3) Uani 1 2 d S
O11 O 0.9603(5) -0.3944(7) 0.1106(9) 0.117(5) Uani 0.50 1 d P
O11A O 0.9559(8) -0.4489(13) 0.0689(9) 0.145(6) Uiso 0.50 1 d P
O12 O 1.09637(17) -0.1022(2) -0.17924(18) 0.0489(9) Uani 1 1 d D
N1 N 0.90527(18) -0.2897(3) -0.0969(2) 0.0418(10) Uani 1 1 d .
N2 N 1.0000 -0.1129(3) 0.1019(3) 0.0344(12) Uani 1 2 d S
N3 N 1.13793(16) -0.1048(2) 0.07355(18) 0.0355(9) Uani 1 1 d .
N4 N 1.2240(2) 0.0000 0.0000 0.0359(13) Uani 1 2 d S
C1 C 0.8662(2) -0.2421(3) -0.0678(2) 0.0382(11) Uani 1 1 d .
C2 C 0.8086(2) -0.2545(3) -0.0758(3) 0.0479(13) Uani 1 1 d .
H2 H 0.7824 -0.2203 -0.0551 0.057 Uiso 1 1 calc R
C3 C 0.7901(3) -0.3170(4) -0.1140(3) 0.0600(16) Uani 1 1 d .
H3 H 0.7511 -0.3269 -0.1188 0.072 Uiso 1 1 calc R
C4 C 0.8290(3) -0.3651(3) -0.1453(3) 0.0558(15) Uani 1 1 d .
H4 H 0.8170 -0.4070 -0.1728 0.067 Uiso 1 1 calc R
C5 C 0.8853(3) -0.3512(3) -0.1358(3) 0.0503(13) Uani 1 1 d .
H5 H 0.9116 -0.3849 -0.1567 0.060 Uiso 1 1 calc R
C6 C 0.88741(19) -0.1693(3) -0.0267(2) 0.0330(10) Uani 1 1 d .
C7 C 1.0000 -0.0503(4) 0.1440(3) 0.0402(15) Uani 1 2 d S
H7 H 1.0000 0.0040 0.1287 0.048 Uiso 1 2 calc SR
C8 C 1.0000 -0.0624(5) 0.2089(4) 0.0460(17) Uani 1 2 d S
H8 H 1.0000 -0.0172 0.2366 0.055 Uiso 1 2 calc SR
C9 C 1.0000 -0.1424(5) 0.2318(3) 0.0433(16) Uani 1 2 d S
H9 H 1.0000 -0.1524 0.2754 0.052 Uiso 1 2 calc SR
C10 C 1.0000 -0.2074(5) 0.1895(4) 0.0466(17) Uani 1 2 d S
H10 H 1.0000 -0.2622 0.2039 0.056 Uiso 1 2 calc SR
C11 C 1.0000 -0.1900(4) 0.1247(3) 0.0392(15) Uani 1 2 d S
H11 H 1.0000 -0.2342 0.0962 0.047 Uiso 1 2 calc SR
C12 C 1.1464(2) -0.1051(3) 0.1374(2) 0.0436(12) Uani 1 1 d .
H12 H 1.1502 -0.0546 0.1587 0.052 Uiso 1 1 calc R
C13 C 1.1497(2) -0.1786(4) 0.1718(3) 0.0521(14) Uani 1 1 d .
H13 H 1.1568 -0.1772 0.2154 0.063 Uiso 1 1 calc R
C14 C 1.1423(2) -0.2541(3) 0.1411(3) 0.0503(13) Uani 1 1 d .
H14 H 1.1437 -0.3040 0.1637 0.060 Uiso 1 1 calc R
C15 C 1.1325(2) -0.2538(3) 0.0753(3) 0.0427(12) Uani 1 1 d .
H15 H 1.1277 -0.3035 0.0532 0.051 Uiso 1 1 calc R
C16 C 1.12999(19) -0.1773(3) 0.0434(2) 0.0356(10) Uani 1 1 d .
C17 C 1.2539(2) 0.0313(3) 0.0495(2) 0.0391(11) Uani 1 1 d .
H18 H 1.2342 0.0538 0.0838 0.047 Uiso 1 1 calc R
C18 C 1.3124(2) 0.0309(3) 0.0506(3) 0.0456(12) Uani 1 1 d .
H19 H 1.3317 0.0518 0.0859 0.055 Uiso 1 1 calc R
C19 C 1.3426(3) 0.0000 0.0000 0.053(2) Uani 1 2 d S
H20 H 1.3824 0.0000 0.0000 0.063 Uiso 1 2 calc SR
H4B H 1.0000 -0.427(3) -0.042(6) 0.12(5) Uiso 1 2 d SD
H12A H 1.118(3) -0.097(5) -0.143(2) 0.11(3) Uiso 1 1 d D
H12B H 1.062(4) -0.122(16) -0.194(11) 0.41(14) Uiso 1 1 d D

loop_
_atom_site_aniso_label
_atom_site_aniso_U_11
_atom_site_aniso_U_22
_atom_site_aniso_U_33
_atom_site_aniso_U_23
_atom_site_aniso_U_13
_atom_site_aniso_U_12
Cl1 0.0449(9) 0.0617(11) 0.0284(8) 0.000 -0.0085(7) 0.000
Cl2 0.185(4) 0.0644(16) 0.0590(15) 0.0141(12) 0.000 0.000
Mn1 0.0393(6) 0.0325(6) 0.0404(6) -0.0062(4) 0.000 0.000
Mn2 0.0255(5) 0.0240(5) 0.0321(5) 0.0008(3) 0.000 0.000
Mn3 0.0252(5) 0.0303(6) 0.0327(5) 0.0012(4) 0.000 0.000
O1 0.0305(16) 0.0330(16) 0.0349(16) 0.0022(13) -0.0006(13) -0.0022(12)
O2 0.0215(15) 0.0288(15) 0.0415(17) 0.0032(13) -0.0006(12) -0.0039(12)
O3 0.046(3) 0.050(3) 0.033(2) -0.001(2) 0.000 0.000
O4 0.190(10) 0.041(4) 0.082(6) 0.015(4) 0.000 0.000
O5 0.027(2) 0.030(2) 0.036(2) -0.0003(17) 0.000 0.000
O6 0.086(3) 0.085(3) 0.086(3) -0.0010(10) 0.0001(10) -0.0012(10)
O7 0.044(4) 0.093(6) 0.061(5) -0.006(5) 0.001(4) 0.023(4)
O8 0.093(8) 0.127(10) 0.111(9) -0.061(8) -0.055(7) -0.013(8)
O9 0.186(14) 0.092(8) 0.105(9) 0.030(7) -0.049(9) -0.052(9)
O10 0.202(11) 0.047(4) 0.101(6) 0.003(4) 0.000 0.000
O11 0.075(7) 0.070(7) 0.207(15) 0.064(9) 0.034(8) 0.050(6)
O12 0.050(2) 0.056(2) 0.040(2) -0.0017(17) -0.0005(17) -0.0056(18)
N1 0.045(2) 0.039(2) 0.042(2) -0.0059(18) 0.0047(19) -0.0109(18)
N2 0.029(3) 0.034(3) 0.040(3) 0.001(2) 0.000 0.000
N3 0.031(2) 0.038(2) 0.038(2) 0.0010(17) -0.0026(16) 0.0054(16)
N4 0.029(3) 0.038(3) 0.041(3) 0.009(2) 0.000 0.000
C1 0.044(3) 0.032(2) 0.039(2) 0.000(2) -0.002(2) -0.007(2)
C2 0.038(3) 0.042(3) 0.063(3) 0.001(2) -0.006(2) -0.005(2)
C3 0.049(3) 0.050(3) 0.080(4) 0.001(3) -0.020(3) -0.014(3)
C4 0.076(4) 0.042(3) 0.050(3) 0.001(2) -0.011(3) -0.030(3)
C5 0.067(4) 0.038(3) 0.047(3) -0.009(2) 0.009(3) -0.009(3)
C6 0.030(2) 0.029(2) 0.040(2) 0.0001(19) -0.0023(19) -0.0015(18)
C7 0.046(4) 0.035(3) 0.039(4) 0.002(3) 0.000 0.000
C8 0.048(4) 0.047(4) 0.043(4) -0.004(3) 0.000 0.000
C9 0.038(4) 0.058(4) 0.034(3) 0.009(3) 0.000 0.000
C10 0.048(4) 0.045(4) 0.047(4) 0.014(3) 0.000 0.000
C11 0.038(4) 0.037(4) 0.043(4) 0.004(3) 0.000 0.000
C12 0.044(3) 0.045(3) 0.042(3) 0.002(2) -0.004(2) 0.006(2)
C13 0.049(3) 0.068(4) 0.039(3) 0.012(3) -0.006(2) 0.005(3)
C14 0.051(3) 0.045(3) 0.054(3) 0.012(2) -0.002(3) 0.005(2)
C15 0.041(3) 0.036(3) 0.051(3) 0.006(2) -0.003(2) 0.005(2)
C16 0.027(2) 0.033(2) 0.047(3) 0.005(2) 0.0012(19) 0.0046(18)
C17 0.037(3) 0.036(2) 0.044(3) 0.005(2) -0.005(2) 0.000(2)
C18 0.040(3) 0.036(3) 0.061(3) 0.010(2) -0.013(2) -0.006(2)
C19 0.027(4) 0.047(4) 0.084(6) 0.027(4) 0.000 0.000

loop_
_atom_type_symbol
_atom_type_description
_atom_type_scat_dispersion_real
_atom_type_scat_dispersion_imag
_atom_type_scat_source
C C 0.0033 0.0016 'International Tables Vol C Tables 4.2.6.8 and 6.1.1.4'
H H 0.0000 0.0000 'International Tables Vol C Tables 4.2.6.8 and 6.1.1.4'
N N 0.0061 0.0033 'International Tables Vol C Tables 4.2.6.8 and 6.1.1.4'
O O 0.0106 0.0060 'International Tables Vol C Tables 4.2.6.8 and 6.1.1.4'
Mn Mn 0.3368 0.7283 'International Tables Vol C Tables 4.2.6.8 and 6.1.1.4'
Cl Cl 0.1484 0.1585 'International Tables Vol C Tables 4.2.6.8 and 6.1.1.4'

loop_
_geom_angle_atom_site_label_1
_geom_angle_atom_site_label_2
_geom_angle_atom_site_label_3
_geom_angle
_geom_angle_site_symmetry_1
_geom_angle_site_symmetry_3
O7A Cl1 O7A 161.4(13) 4_755 .
O7A Cl1 O8 122.7(10) 4_755 .
O7A Cl1 O8 42.7(8) . .
O7A Cl1 O8 42.7(8) 4_755 4_755
O7A Cl1 O8 122.7(10) . 4_755
O8 Cl1 O8 105.9(13) . 4_755
O7A Cl1 O6 86.4(8) 4_755 .
O7A Cl1 O6 111.7(8) . .
O8 Cl1 O6 144.2(8) . .
O8 Cl1 O6 109.8(7) 4_755 .
O7A Cl1 O6 111.7(8) 4_755 4_755
O7A Cl1 O6 86.4(8) . 4_755
O8 Cl1 O6 109.8(7) . 4_755
O8 Cl1 O6 144.2(8) 4_755 4_755
O6 Cl1 O6 34.7(8) . 4_755
O7A Cl1 O7 70.7(8) 4_755 4_755
O7A Cl1 O7 108.9(8) . 4_755
O8 Cl1 O7 76.1(7) . 4_755
O8 Cl1 O7 102.3(7) 4_755 4_755
O6 Cl1 O7 98.0(6) . 4_755
O6 Cl1 O7 84.5(6) 4_755 4_755
O7A Cl1 O7 108.9(8) 4_755 .
O7A Cl1 O7 70.7(8) . .
O8 Cl1 O7 102.3(7) . .
O8 Cl1 O7 76.1(7) 4_755 .
O6 Cl1 O7 84.5(6) . .
O6 Cl1 O7 98.0(6) 4_755 .
O7 Cl1 O7 177.4(7) 4_755 .
O11 Cl2 O11 93.4(11) 11_755 .
O11 Cl2 O10 131.8(6) 11_755 .
O11 Cl2 O10 131.8(6) . .
O11 Cl2 O9 119.3(10) 11_755 11_755
O11 Cl2 O9 63.2(9) . 11_755
O10 Cl2 O9 98.8(6) . 11_755
O11 Cl2 O9 63.2(9) 11_755 .
O11 Cl2 O9 119.3(10) . .
O10 Cl2 O9 98.8(6) . .
O9 Cl2 O9 80.5(14) 11_755 .
O11 Cl2 O11A 49.3(9) 11_755 11_755
O11 Cl2 O11A 106.3(9) . 11_755
O10 Cl2 O11A 95.3(8) . 11_755
O9 Cl2 O11A 165.9(9) 11_755 11_755
O9 Cl2 O11A 98.2(10) . 11_755
O11 Cl2 O11A 106.3(9) 11_755 .
O11 Cl2 O11A 49.3(9) . .
O10 Cl2 O11A 95.3(8) . .
O9 Cl2 O11A 98.2(10) 11_755 .
O9 Cl2 O11A 165.9(9) . .
O11A Cl2 O11A 79.7(14) 11_755 .
O4 Mn1 O3 149.0(3) . .
O4 Mn1 O2 106.8(2) . 11_755
O3 Mn1 O2 98.68(14) . 11_755
O4 Mn1 O2 106.8(2) . .
O3 Mn1 O2 98.68(14) . .
O2 Mn1 O2 68.35(15) 11_755 .
O4 Mn1 N1 84.12(13) . 11_755
O3 Mn1 N1 87.68(12) . 11_755
O2 Mn1 N1 71.47(13) 11_755 11_755
O2 Mn1 N1 139.81(13) . 11_755
O4 Mn1 N1 84.12(13) . .
O3 Mn1 N1 87.68(12) . .
O2 Mn1 N1 139.81(13) 11_755 .
O2 Mn1 N1 71.47(13) . .
N1 Mn1 N1 148.7(2) 11_755 .
O4 Mn1 Mn2 117.6(2) . .
O3 Mn1 Mn2 93.34(14) . .
O2 Mn1 Mn2 34.83(7) 11_755 .
O2 Mn1 Mn2 34.83(7) . .
N1 Mn1 Mn2 105.58(10) 11_755 .
N1 Mn1 Mn2 105.58(10) . .
O5 Mn2 O5 82.4(2) . 9_755
O5 Mn2 O2 164.23(11) . .
O5 Mn2 O2 96.15(13) 9_755 .
O5 Mn2 O2 96.15(13) . 11_755
O5 Mn2 O2 164.23(11) 9_755 11_755
O2 Mn2 O2 80.92(18) . 11_755
O5 Mn2 N2 97.27(11) . .
O5 Mn2 N2 97.27(11) 9_755 .
O2 Mn2 N2 98.48(14) . .
O2 Mn2 N2 98.49(14) 11_755 .
O5 Mn2 Mn2 41.22(10) . 9_755
O5 Mn2 Mn2 41.22(10) 9_755 9_755
O2 Mn2 Mn2 135.31(9) . 9_755
O2 Mn2 Mn2 135.31(9) 11_755 9_755
N2 Mn2 Mn2 99.68(14) . 9_755
O5 Mn2 Mn1 130.70(8) . .
O5 Mn2 Mn1 130.70(8) 9_755 .
O2 Mn2 Mn1 41.29(9) . .
O2 Mn2 Mn1 41.29(9) 11_755 .
N2 Mn2 Mn1 110.21(14) . .
Mn2 Mn2 Mn1 150.11(5) 9_755 .
O1 Mn3 O1 178.77(19) 9_755 11_755
O1 Mn3 O5 90.61(9) 9_755 .
O1 Mn3 O5 90.61(9) 11_755 .
O1 Mn3 N4 89.39(9) 9_755 .
O1 Mn3 N4 89.39(9) 11_755 .
O5 Mn3 N4 180.0 . .
O1 Mn3 N3 78.20(14) 9_755 3
O1 Mn3 N3 101.74(14) 11_755 3
O5 Mn3 N3 92.38(10) . 3
N4 Mn3 N3 87.62(10) . 3
O1 Mn3 N3 101.74(14) 9_755 .
O1 Mn3 N3 78.20(14) 11_755 .
O5 Mn3 N3 92.37(10) . .
N4 Mn3 N3 87.63(10) . .
N3 Mn3 N3 175.25(19) 3 .
C6 O1 Mn3 117.1(3) . 9_755
C6 O2 Mn2 129.9(3) . .
C6 O2 Mn1 124.6(3) . .
Mn2 O2 Mn1 103.88(13) . .
Mn2 O5 Mn2 97.6(2) . 9_755
Mn2 O5 Mn3 131.22(10) . .
Mn2 O5 Mn3 131.22(10) 9_755 .
O6 O6 Cl1 72.7(4) 4_755 .
Cl1 O7 O7A 47.3(6) . .
Cl1 O7 O8 48.8(4) . 4_755
O7A O7 O8 85.9(7) . 4_755
O8 O7A Cl1 75.8(12) . .
O8 O7A O7 119.8(16) . .
Cl1 O7A O7 62.1(8) . .
O7A O8 Cl1 61.5(11) . .
O7A O8 O7 106.0(13) . 4_755
Cl1 O8 O7 55.1(5) . 4_755
O11 O9 Cl2 50.0(5) 11_755 .
O11A O11 Cl2 79.4(11) . .
O11A O11 O9 120.6(13) . 11_755
Cl2 O11 O9 66.9(8) . 11_755
O11 O11A Cl2 51.2(9) . .
C1 N1 C5 117.0(5) . .
C1 N1 Mn1 117.4(3) . .
C5 N1 Mn1 125.6(4) . .
C11 N2 C7 117.4(6) . .
C11 N2 Mn2 121.9(5) . .
C7 N2 Mn2 120.7(4) . .
C16 N3 C12 119.1(4) . .
C16 N3 Mn3 108.3(3) . .
C12 N3 Mn3 132.6(3) . .
C17 N4 C17 117.5(6) . 3
C17 N4 Mn3 121.2(3) . .
C17 N4 Mn3 121.3(3) 3 .
N1 C1 C2 122.0(5) . .
N1 C1 C6 118.1(4) . .
C2 C1 C6 119.8(5) . .
C3 C2 C1 119.7(5) . .
C2 C3 C4 119.4(5) . .
C5 C4 C3 119.1(5) . .
C4 C5 N1 122.8(5) . .
O1 C6 O2 112.4(3) . .
O1 C6 C16 110.2(4) . 11_755
O2 C6 C16 105.3(4) . 11_755
O1 C6 C1 107.7(4) . .
O2 C6 C1 108.4(4) . .
C16 C6 C1 113.0(4) 11_755 .
N2 C7 C8 123.3(7) . .
C9 C8 C7 118.5(7) . .
C10 C9 C8 119.1(7) . .
C9 C10 C11 118.7(7) . .
N2 C11 C10 122.9(7) . .
N3 C12 C13 121.8(5) . .
C14 C13 C12 119.8(5) . .
C13 C14 C15 118.5(5) . .
C16 C15 C14 118.8(5) . .
N3 C16 C15 122.0(4) . .
N3 C16 C6 114.8(4) . 11_755
C15 C16 C6 123.0(4) . 11_755
N4 C17 C18 122.1(5) . .
C17 C18 C19 120.3(5) . .
C18 C19 C18 117.8(7) . 3

loop_
_geom_bond_atom_site_label_1
_geom_bond_atom_site_label_2
_geom_bond_distance
_geom_bond_site_symmetry_2
Cl1 O7A 1.269(16) 4_755
Cl1 O7A 1.269(16) .
Cl1 O8 1.400(9) .
Cl1 O8 1.400(9) 4_755
Cl1 O6 1.448(10) .
Cl1 O6 1.448(10) 4_755
Cl1 O7 1.525(8) 4_755
Cl1 O7 1.525(8) .
Cl2 O11 1.276(9) 11_755
Cl2 O11 1.276(9) .
Cl2 O10 1.354(8) .
Cl2 O9 1.533(13) 11_755
Cl2 O9 1.533(13) .
Cl2 O11A 1.609(19) 11_755
Cl2 O11A 1.609(19) .
Mn1 O4 2.141(7) .
Mn1 O3 2.152(5) .
Mn1 O2 2.175(3) 11_755
Mn1 O2 2.175(3) .
Mn1 N1 2.301(4) 11_755
Mn1 N1 2.301(4) .
Mn1 Mn2 3.1997(13) .
Mn2 O5 1.866(3) .
Mn2 O5 1.866(3) 9_755
Mn2 O2 1.882(3) .
Mn2 O2 1.882(3) 11_755
Mn2 N2 2.203(6) .
Mn2 Mn2 2.8077(18) 9_755
Mn3 O1 1.892(3) 9_755
Mn3 O1 1.892(3) 11_755
Mn3 O5 1.902(4) .
Mn3 N4 2.107(6) .
Mn3 N3 2.285(4) 3
Mn3 N3 2.285(4) .
O1 C6 1.398(5) .
O1 Mn3 1.892(3) 9_755
O2 C6 1.412(5) .
O5 Mn2 1.866(3) 9_755
O6 O6 0.863(19) 4_755
O7 O7A 1.629(18) .
O7 O8 1.805(16) 4_755
O7A O8 0.979(17) .
O8 O7 1.805(16) 4_755
O9 O11 1.49(2) 11_755
O11 O11A 1.24(2) .
O11 O9 1.49(2) 11_755
N1 C1 1.340(7) .
N1 C5 1.362(7) .
N2 C11 1.326(9) .
N2 C7 1.339(9) .
N3 C16 1.338(6) .
N3 C12 1.356(6) .
N4 C17 1.350(6) .
N4 C17 1.350(6) 3
C1 C2 1.373(7) .
C1 C6 1.534(6) .
C2 C3 1.355(8) .
C3 C4 1.363(9) .
C4 C5 1.352(8) .
C6 C16 1.532(7) 11_755
C7 C8 1.375(10) .
C8 C9 1.371(10) .
C9 C10 1.370(11) .
C10 C11 1.389(10) .
C12 C13 1.386(7) .
C13 C14 1.383(8) .
C14 C15 1.402(8) .
C15 C16 1.400(7) .
C16 C6 1.532(7) 11_755
C17 C18 1.368(7) .
C18 C19 1.370(7) .
C19 C18 1.370(7) 3
